data_4069976
loop_
_publ_author_name
'Enk, Barbara'
'Kopacka, Holger'
'Wurst, Klaus'
'M\"uller, Thomas'
'Bildstein, Benno'

_publ_section_title
;
 An Efficient, Modular Route to New 2-Acyl-6-aminopentafulvenes and
 Planar-Chiral [N,O]-Functionalized Pentamethylruthenocenes
;
_journal_issue 18
_journal_name_full Organometallics
_journal_page_first 5575
_journal_paper_doi 10.1021/om900549c
_journal_volume 28
_journal_year 2009
_chemical_formula_sum 'C15 H12 F3 N O'
_chemical_formula_weight 279.26
_chemical_name_systematic
; 
 ? 
;
_space_group_IT_number 2
_symmetry_cell_setting triclinic
_symmetry_space_group_name_Hall '-P 1'
_symmetry_space_group_name_H-M 'P -1'
_atom_sites_solution_hydrogens geom
_atom_sites_solution_primary direct
_atom_sites_solution_secondary difmap
_audit_creation_method SHELXL-97
_cell_angle_alpha 66.017(4)
_cell_angle_beta 87.292(3)
_cell_angle_gamma 86.166(4)
_cell_formula_units_Z 4
_cell_length_a 5.0528(3)
_cell_length_b 16.4703(7)
_cell_length_c 17.3570(9)
_cell_measurement_reflns_used 6542
_cell_measurement_temperature 233(2)
_cell_measurement_theta_max 23.0
_cell_measurement_theta_min 1.0
_cell_volume 1316.49(12)
_computing_data_collection COLLECT
_computing_data_reduction 'DENZO and SCALEPACK'
_computing_structure_refinement 'SHELXL-97 (Sheldrick, 1997)'
_computing_structure_solution 'SHELXS-97 (Sheldrick, 1990)'
_diffrn_ambient_temperature 233(2)
_diffrn_measured_fraction_theta_full 0.998
_diffrn_measured_fraction_theta_max 0.998
_diffrn_measurement_device_type 'Nonius KappaCCD'
_diffrn_measurement_method 'phi- and omega-scans'
_diffrn_radiation_monochromator graphite
_diffrn_radiation_source 'fine-focus sealed tube'
_diffrn_radiation_type MoK\a
_diffrn_radiation_wavelength 0.71073
_diffrn_reflns_av_R_equivalents 0.0364
_diffrn_reflns_av_sigmaI/netI 0.0606
_diffrn_reflns_limit_h_max 5
_diffrn_reflns_limit_h_min -5
_diffrn_reflns_limit_k_max 16
_diffrn_reflns_limit_k_min -17
_diffrn_reflns_limit_l_max 17
_diffrn_reflns_limit_l_min -18
_diffrn_reflns_number 5802
_diffrn_reflns_theta_full 22.00
_diffrn_reflns_theta_max 22.00
_diffrn_reflns_theta_min 1.44
_diffrn_standards_number 0
_exptl_absorpt_coefficient_mu 0.117
_exptl_absorpt_correction_type none
_exptl_crystal_density_diffrn 1.409
_exptl_crystal_density_method 'not measured'
_exptl_crystal_F_000 576
_refine_diff_density_max 0.143
_refine_diff_density_min -0.141
_refine_diff_density_rms 0.032
_refine_ls_extinction_coef 0.0088(15)
_refine_ls_extinction_expression Fc^*^=kFc[1+0.001xFc^2^\l^3^/sin(2\q)]^-1/4^
_refine_ls_extinction_method SHELXL
_refine_ls_goodness_of_fit_ref 1.020
_refine_ls_hydrogen_treatment 'constr, refined at N1'
_refine_ls_matrix_type full
_refine_ls_number_parameters 372
_refine_ls_number_reflns 3234
_refine_ls_number_restraints 0
_refine_ls_restrained_S_all 1.020
_refine_ls_R_factor_all 0.0778
_refine_ls_R_factor_gt 0.0450
_refine_ls_shift/su_max 0.004
_refine_ls_shift/su_mean 0.000
_refine_ls_structure_factor_coef Fsqd
_refine_ls_weighting_details 'calc w=1/[\s^2^(Fo^2^)+(0.0413P)^2^+0.2559P] where P=(Fo^2^+2Fc^2^)/3'
_refine_ls_weighting_scheme calc
_refine_ls_wR_factor_gt 0.0981
_refine_ls_wR_factor_ref 0.1091
_reflns_number_gt 2265
_reflns_number_total 3234
_reflns_threshold_expression >2sigma(I)
_cod_data_source_file om900549c_si_001.cif
_cod_data_source_block 7
_cod_original_sg_symbol_H-M P-1
_cod_database_code 4069976

loop_
_symmetry_equiv_pos_as_xyz
'x, y, z'
'-x, -y, -z'

loop_
_atom_site_label
_atom_site_type_symbol
_atom_site_fract_x
_atom_site_fract_y
_atom_site_fract_z
_atom_site_U_iso_or_equiv
_atom_site_adp_type
_atom_site_occupancy
_atom_site_symmetry_multiplicity
_atom_site_calc_flag
_atom_site_refinement_flags
O1 O -0.4389(5) 0.09020(13) 1.14993(13) 0.0731(7) Uani 1 1 d .
O2 O 0.1700(5) 0.41335(13) 0.35804(14) 0.0742(7) Uani 1 1 d .
N1 N -0.1576(5) 0.19231(17) 1.02260(17) 0.0565(7) Uani 1 1 d .
H1N H -0.248(6) 0.151(2) 1.068(2) 0.068(10) Uiso 1 1 d .
N2 N 0.3313(5) 0.29145(18) 0.50131(18) 0.0574(7) Uani 1 1 d .
H2N H 0.294(6) 0.3345(19) 0.4525(19) 0.061(10) Uiso 1 1 d .
C1 C -0.2038(5) 0.27441(17) 1.01894(18) 0.0486(8) Uani 1 1 d .
C2 C -0.3720(6) 0.29368(17) 1.07609(18) 0.0494(8) Uani 1 1 d .
C3 C -0.4250(7) 0.38085(19) 1.0743(2) 0.0642(9) Uani 1 1 d .
H3 H -0.3393 0.4323 1.0389 0.077 Uiso 1 1 calc .
C4 C -0.6198(8) 0.3771(2) 1.1324(2) 0.0756(10) Uani 1 1 d .
H4 H -0.6905 0.4257 1.1434 0.091 Uiso 1 1 calc .
C5 C -0.6980(6) 0.2895(2) 1.1732(2) 0.0669(9) Uani 1 1 d .
H5 H -0.8308 0.2702 1.2155 0.080 Uiso 1 1 calc .
C6 C -0.5495(6) 0.23514(18) 1.14143(18) 0.0489(7) Uani 1 1 d .
C7 C -0.5809(6) 0.1411(2) 1.17352(18) 0.0554(8) Uani 1 1 d .
C8 C -0.0663(7) 0.3482(2) 0.9476(2) 0.0614(9) Uani 1 1 d .
C9 C -0.7913(7) 0.0987(2) 1.2390(2) 0.0785(10) Uani 1 1 d .
H9A H -0.7947 0.0361 1.2498 0.118 Uiso 1 1 calc R
H9B H -0.9627 0.1280 1.2189 0.118 Uiso 1 1 calc R
H9C H -0.7526 0.1044 1.2907 0.118 Uiso 1 1 calc R
C10 C -0.0607(6) 0.16362(17) 0.95840(19) 0.0486(8) Uani 1 1 d .
C11 C -0.1932(6) 0.1879(2) 0.8853(2) 0.0651(9) Uani 1 1 d .
H11 H -0.3423 0.2279 0.8744 0.078 Uiso 1 1 calc .
C12 C -0.1086(7) 0.1538(2) 0.8270(2) 0.0697(9) Uani 1 1 d .
H12 H -0.2002 0.1707 0.7764 0.084 Uiso 1 1 calc .
C13 C 0.1072(7) 0.0956(2) 0.8426(2) 0.0645(9) Uani 1 1 d .
H13 H 0.1653 0.0725 0.8030 0.077 Uiso 1 1 calc .
C14 C 0.2381(7) 0.07127(19) 0.9161(2) 0.0683(9) Uani 1 1 d .
H14 H 0.3865 0.0309 0.9271 0.082 Uiso 1 1 calc .
C15 C 0.1556(6) 0.10515(19) 0.9749(2) 0.0615(9) Uani 1 1 d .
H15 H 0.2471 0.0882 1.0255 0.074 Uiso 1 1 calc .
C16 C 0.2217(6) 0.21687(18) 0.50874(19) 0.0507(8) Uani 1 1 d .
C17 C 0.0499(6) 0.21413(17) 0.44956(19) 0.0505(8) Uani 1 1 d .
C18 C -0.0762(7) 0.13602(19) 0.4564(2) 0.0634(9) Uani 1 1 d .
H18 H -0.0431 0.0784 0.4980 0.076 Uiso 1 1 calc .
C19 C -0.2513(7) 0.1589(2) 0.3930(2) 0.0709(10) Uani 1 1 d .
H19 H -0.3597 0.1196 0.3839 0.085 Uiso 1 1 calc .
C20 C -0.2446(7) 0.2503(2) 0.3436(2) 0.0648(9) Uani 1 1 d .
H20 H -0.3473 0.2817 0.2957 0.078 Uiso 1 1 calc .
C21 C -0.0647(6) 0.28756(18) 0.37563(18) 0.0498(8) Uani 1 1 d .
C22 C -0.0081(6) 0.38002(19) 0.33594(18) 0.0541(8) Uani 1 1 d .
C23 C 0.2983(7) 0.1318(2) 0.5836(2) 0.0656(9) Uani 1 1 d .
C24 C -0.1763(7) 0.4415(2) 0.2640(2) 0.0720(10) Uani 1 1 d .
H24A H -0.3593 0.4422 0.2835 0.108 Uiso 1 1 calc R
H24B H -0.1653 0.4209 0.2189 0.108 Uiso 1 1 calc R
H24C H -0.1128 0.5012 0.2433 0.108 Uiso 1 1 calc R
C25 C 0.4245(6) 0.31823(18) 0.56317(19) 0.0505(8) Uani 1 1 d .
C26 C 0.3054(6) 0.29495(19) 0.6412(2) 0.0619(9) Uani 1 1 d .
H26 H 0.1660 0.2559 0.6574 0.074 Uiso 1 1 calc .
C27 C 0.3905(8) 0.3291(2) 0.6962(2) 0.0748(10) Uani 1 1 d .
H27 H 0.3098 0.3129 0.7499 0.090 Uiso 1 1 calc .
C28 C 0.5933(8) 0.3866(2) 0.6720(3) 0.0728(10) Uani 1 1 d .
H28 H 0.6521 0.4093 0.7095 0.087 Uiso 1 1 calc .
C29 C 0.7095(7) 0.4108(2) 0.5939(3) 0.0732(10) Uani 1 1 d .
H29 H 0.8464 0.4508 0.5774 0.088 Uiso 1 1 calc .
C30 C 0.6262(6) 0.37657(19) 0.5392(2) 0.0616(9) Uani 1 1 d .
H30 H 0.7072 0.3930 0.4855 0.074 Uiso 1 1 calc .
F1 F -0.2298(4) 0.39021(13) 0.88377(13) 0.0959(7) Uani 1 1 d .
F2 F 0.0186(4) 0.40992(12) 0.96921(13) 0.0887(6) Uani 1 1 d .
F3 F 0.1480(4) 0.31920(12) 0.91699(13) 0.0934(7) Uani 1 1 d .
F4 F 0.0994(4) 0.10590(12) 0.64065(12) 0.0829(6) Uani 1 1 d .
F5 F 0.3588(4) 0.06408(11) 0.56114(13) 0.0873(6) Uani 1 1 d .
F6 F 0.5087(4) 0.13791(11) 0.62358(13) 0.0810(6) Uani 1 1 d .

loop_
_atom_site_aniso_label
_atom_site_aniso_U_11
_atom_site_aniso_U_22
_atom_site_aniso_U_33
_atom_site_aniso_U_23
_atom_site_aniso_U_13
_atom_site_aniso_U_12
O1 0.0919(17) 0.0548(12) 0.0692(16) -0.0244(11) 0.0285(13) -0.0072(12)
O2 0.0899(17) 0.0618(13) 0.0664(16) -0.0170(12) -0.0081(13) -0.0286(12)
N1 0.0690(18) 0.0458(16) 0.0494(17) -0.0156(14) 0.0152(14) -0.0032(13)
N2 0.0704(19) 0.0512(17) 0.0478(18) -0.0157(15) -0.0006(15) -0.0133(14)
C1 0.0493(19) 0.0465(18) 0.0471(19) -0.0152(15) -0.0086(16) -0.0008(14)
C2 0.0534(19) 0.0480(17) 0.0497(19) -0.0233(15) -0.0088(16) 0.0058(14)
C3 0.081(2) 0.0558(19) 0.060(2) -0.0285(17) -0.007(2) 0.0034(16)
C4 0.098(3) 0.065(2) 0.072(2) -0.039(2) -0.009(2) 0.022(2)
C5 0.071(2) 0.076(2) 0.057(2) -0.0344(19) 0.0015(18) 0.0120(18)
C6 0.0508(19) 0.0575(19) 0.0427(18) -0.0253(15) -0.0034(15) 0.0045(15)
C7 0.056(2) 0.066(2) 0.0460(19) -0.0250(17) -0.0003(16) -0.0019(16)
C8 0.072(2) 0.054(2) 0.058(2) -0.0224(18) 0.001(2) -0.0106(17)
C9 0.080(3) 0.089(2) 0.068(2) -0.033(2) 0.022(2) -0.021(2)
C10 0.055(2) 0.0448(16) 0.045(2) -0.0177(15) 0.0105(16) -0.0031(14)
C11 0.066(2) 0.068(2) 0.055(2) -0.0218(18) 0.0043(19) 0.0112(16)
C12 0.076(3) 0.081(2) 0.048(2) -0.0235(19) 0.0009(19) 0.0005(19)
C13 0.081(3) 0.0595(19) 0.055(2) -0.0258(17) 0.018(2) -0.0098(18)
C14 0.071(2) 0.061(2) 0.071(3) -0.0271(19) 0.005(2) 0.0121(17)
C15 0.067(2) 0.0611(19) 0.060(2) -0.0295(17) -0.0035(18) 0.0078(17)
C16 0.0539(19) 0.0455(18) 0.052(2) -0.0195(15) 0.0138(16) -0.0090(14)
C17 0.054(2) 0.0500(18) 0.052(2) -0.0246(16) 0.0108(17) -0.0137(15)
C18 0.074(2) 0.0530(19) 0.068(2) -0.0286(17) 0.010(2) -0.0163(16)
C19 0.082(3) 0.067(2) 0.075(3) -0.038(2) 0.011(2) -0.0276(18)
C20 0.074(2) 0.071(2) 0.057(2) -0.0325(18) 0.0051(18) -0.0159(17)
C21 0.054(2) 0.0572(19) 0.0454(19) -0.0276(16) 0.0116(15) -0.0139(15)
C22 0.061(2) 0.059(2) 0.0449(19) -0.0236(16) 0.0119(17) -0.0131(16)
C23 0.062(2) 0.058(2) 0.075(3) -0.0242(19) 0.003(2) -0.0079(17)
C24 0.079(2) 0.069(2) 0.062(2) -0.0191(18) 0.003(2) -0.0127(18)
C25 0.0488(19) 0.0544(18) 0.051(2) -0.0238(16) -0.0056(17) -0.0029(14)
C26 0.059(2) 0.067(2) 0.061(2) -0.0275(18) 0.0039(18) -0.0071(16)
C27 0.084(3) 0.085(2) 0.059(2) -0.034(2) -0.005(2) 0.005(2)
C28 0.079(3) 0.071(2) 0.080(3) -0.042(2) -0.028(2) 0.007(2)
C29 0.072(2) 0.067(2) 0.088(3) -0.038(2) -0.006(2) -0.0106(17)
C30 0.063(2) 0.0604(19) 0.064(2) -0.0276(17) 0.0038(18) -0.0118(17)
F1 0.1095(17) 0.0862(13) 0.0638(13) 0.0036(11) -0.0147(13) -0.0286(12)
F2 0.1026(15) 0.0708(12) 0.1006(16) -0.0393(11) 0.0097(12) -0.0358(11)
F3 0.0908(15) 0.0774(13) 0.1123(17) -0.0400(12) 0.0464(14) -0.0299(11)
F4 0.0812(14) 0.0827(13) 0.0631(13) -0.0075(10) 0.0144(11) -0.0135(10)
F5 0.1062(16) 0.0524(11) 0.0994(15) -0.0277(10) 0.0022(12) 0.0001(10)
F6 0.0710(13) 0.0681(12) 0.0948(15) -0.0231(11) -0.0181(12) 0.0049(9)

loop_
_atom_type_symbol
_atom_type_description
_atom_type_scat_dispersion_real
_atom_type_scat_dispersion_imag
_atom_type_scat_source
C C 0.0033 0.0016 'International Tables Vol C Tables 4.2.6.8 and 6.1.1.4'
H H 0.0000 0.0000 'International Tables Vol C Tables 4.2.6.8 and 6.1.1.4'
N N 0.0061 0.0033 'International Tables Vol C Tables 4.2.6.8 and 6.1.1.4'
O O 0.0106 0.0060 'International Tables Vol C Tables 4.2.6.8 and 6.1.1.4'
F F 0.0171 0.0103 'International Tables Vol C Tables 4.2.6.8 and 6.1.1.4'

loop_
_geom_angle_atom_site_label_1
_geom_angle_atom_site_label_2
_geom_angle_atom_site_label_3
_geom_angle
H1N N1 C1 111.1(18)
H1N N1 C10 116.5(18)
C1 N1 C10 129.8(3)
H2N N2 C16 110.4(19)
H2N N2 C25 115.6(19)
C16 N2 C25 131.3(3)
N1 C1 C2 122.9(3)
N1 C1 C8 116.5(3)
C2 C1 C8 120.5(3)
C1 C2 C3 124.4(3)
C1 C2 C6 129.0(2)
C3 C2 C6 106.3(3)
C4 C3 C2 108.8(3)
C3 C4 C5 109.2(3)
C6 C5 C4 109.7(3)
C5 C6 C7 122.1(3)
C5 C6 C2 106.0(3)
C7 C6 C2 131.9(3)
O1 C7 C6 123.2(3)
O1 C7 C9 116.3(3)
C6 C7 C9 120.4(3)
F2 C8 F3 104.7(3)
F2 C8 F1 106.3(3)
F3 C8 F1 107.5(3)
F2 C8 C1 113.9(3)
F3 C8 C1 113.1(2)
F1 C8 C1 110.9(3)
C11 C10 C15 120.4(3)
C11 C10 N1 120.9(3)
C15 C10 N1 118.5(3)
C10 C11 C12 120.0(3)
C13 C12 C11 120.2(3)
C14 C13 C12 119.5(3)
C13 C14 C15 120.9(3)
C10 C15 C14 119.1(3)
N2 C16 C17 122.8(3)
N2 C16 C23 117.6(3)
C17 C16 C23 119.5(3)
C16 C17 C18 124.4(3)
C16 C17 C21 129.3(2)
C18 C17 C21 105.9(3)
C19 C18 C17 108.9(3)
C18 C19 C20 109.1(3)
C21 C20 C19 110.0(3)
C20 C21 C22 122.5(3)
C20 C21 C17 106.1(3)
C22 C21 C17 131.3(3)
O2 C22 C21 123.9(3)
O2 C22 C24 117.1(3)
C21 C22 C24 119.0(3)
F6 C23 F5 105.5(3)
F6 C23 F4 107.2(3)
F5 C23 F4 106.2(3)
F6 C23 C16 113.8(3)
F5 C23 C16 112.1(3)
F4 C23 C16 111.6(3)
C26 C25 C30 119.8(3)
C26 C25 N2 122.4(3)
C30 C25 N2 117.5(3)
C25 C26 C27 119.9(3)
C28 C27 C26 119.8(3)
C29 C28 C27 120.4(3)
C28 C29 C30 120.0(3)
C29 C30 C25 120.1(3)

loop_
_geom_bond_atom_site_label_1
_geom_bond_atom_site_label_2
_geom_bond_distance
O1 C7 1.247(3)
O2 C22 1.236(3)
N1 H1N 0.93(3)
N1 C1 1.333(3)
N1 C10 1.432(4)
N2 H2N 0.87(3)
N2 C16 1.337(3)
N2 C25 1.425(4)
C1 C2 1.396(4)
C1 C8 1.517(4)
C2 C3 1.431(4)
C2 C6 1.467(4)
C3 C4 1.362(5)
C4 C5 1.400(4)
C5 C6 1.392(4)
C6 C7 1.435(4)
C7 C9 1.500(4)
C8 F2 1.320(3)
C8 F3 1.329(3)
C8 F1 1.332(4)
C10 C11 1.360(4)
C10 C15 1.367(4)
C11 C12 1.384(4)
C12 C13 1.363(4)
C13 C14 1.362(4)
C14 C15 1.385(4)
C16 C17 1.392(4)
C16 C23 1.515(4)
C17 C18 1.433(4)
C17 C21 1.470(4)
C18 C19 1.358(4)
C19 C20 1.399(4)
C20 C21 1.383(4)
C21 C22 1.436(4)
C22 C24 1.505(4)
C23 F6 1.327(4)
C23 F5 1.337(3)
C23 F4 1.339(4)
C25 C26 1.369(4)
C25 C30 1.379(4)
C26 C27 1.386(4)
C27 C28 1.374(5)
C28 C29 1.363(5)
C29 C30 1.378(4)

loop_
_geom_torsion_atom_site_label_1
_geom_torsion_atom_site_label_2
_geom_torsion_atom_site_label_3
_geom_torsion_atom_site_label_4
_geom_torsion
C8 C1 N1 C10 -19.7(4)
C23 C16 N2 C25 -28.8(4)
